data_4300575
loop_
_publ_author_name
'Zhi-Hong Liu'
'Lian-Qing Li'
'Wen-Juan Zhang'

_publ_section_title
;
Two New Borates Containing the First Examples of Large Isolated Polyborate
Anions: Chain [B7O9(OH)5]2- and Ring [B14O20(OH)6]4-
;
_journal_name_full 'Inorganic Chemistry'
_journal_page_first 1430
_journal_page_last 1432
_journal_paper_doi 10.1021/ic051580+
_journal_volume 45
_journal_year 2006
_chemical_formula_sum 'B7 H5 O14 Rb2'
_chemical_formula_weight 475.65
_space_group_IT_number 14
_symmetry_cell_setting monoclinic
_symmetry_space_group_name_Hall '-P 2yn'
_symmetry_space_group_name_H-M 'P 1 21/n 1'
_cell_angle_alpha 90.00
_cell_angle_beta 102.974(4)
_cell_angle_gamma 90.00
_cell_formula_units_Z 4
_cell_length_a 8.047(3)
_cell_length_b 11.785(3)
_cell_length_c 13.952(4)
_cell_measurement_temperature 298(2)
_cell_volume 1289.4(6)
_diffrn_ambient_temperature 298(2)
_exptl_crystal_density_diffrn 2.450
_cod_depositor_comments
;
The following automatic conversions were performed:
'_symmetry_cell_setting' value 'Monoclinic' changed to 'monoclinic'
according to '/home/saulius/struct/CIF-dictionaries/cif_core.dic'
dictionary named 'cif_core.dic' version 2.4.1 from 2010-06-29.

Automatic conversion script
Id: cif_fix_enum 1527 2010-12-29 10:47:43Z saulius 
;
_cod_original_sg_symbol_H-M 'P 21/n'
_cod_database_code 4300575

loop_
_symmetry_equiv_pos_as_xyz
'x, y, z'
'-x+1/2, y+1/2, -z+1/2'
'-x, -y, -z'
'x-1/2, -y-1/2, z-1/2'

loop_
_atom_site_label
_atom_site_type_symbol
_atom_site_fract_x
_atom_site_fract_y
_atom_site_fract_z
_atom_site_U_iso_or_equiv
_atom_site_adp_type
_atom_site_occupancy
_atom_site_symmetry_multiplicity
_atom_site_calc_flag
_atom_site_refinement_flags
_atom_site_disorder_assembly
_atom_site_disorder_group
Rb1 Rb 0.23082(6) 0.48168(4) -0.07536(3) 0.02730(16) Uani 1 1 d . . .
Rb2 Rb 0.04184(6) 0.16803(4) 0.06716(3) 0.03078(17) Uani 1 1 d . . .
B1 B 0.5516(6) 0.2649(4) -0.0216(3) 0.0161(11) Uani 1 1 d . . .
B2 B 0.4594(6) 0.3257(5) 0.1346(4) 0.0186(12) Uani 1 1 d . . .
B3 B 0.4910(7) 0.1218(5) 0.0966(4) 0.0191(12) Uani 1 1 d . . .
B4 B 0.4666(7) 0.2878(5) -0.2028(4) 0.0200(12) Uani 1 1 d D . .
B5 B 0.7600(7) 0.3029(4) -0.1266(4) 0.0162(11) Uani 1 1 d . . .
B6 B 0.2457(7) 0.4169(5) 0.2111(4) 0.0188(12) Uani 1 1 d . . .
B7 B 0.5342(7) 0.4124(5) 0.3000(4) 0.0238(13) Uani 1 1 d . . .
O1 O 0.5134(4) 0.3465(2) 0.0461(2) 0.0189(7) Uani 1 1 d . . .
O2 O 0.4498(4) 0.2025(3) 0.1566(2) 0.0241(8) Uani 1 1 d . . .
O3 O 0.5468(4) 0.1475(2) 0.0146(2) 0.0207(7) Uani 1 1 d . . .
O4 O 0.4262(4) 0.2710(3) -0.1163(2) 0.0216(7) Uani 1 1 d . . .
O5 O 0.6326(4) 0.3096(3) -0.2104(2) 0.0234(8) Uani 1 1 d . . .
O6 O 0.7271(4) 0.2864(3) -0.0376(2) 0.0183(7) Uani 1 1 d . . .
O7 O 0.2895(4) 0.3757(3) 0.1300(2) 0.0217(7) Uani 1 1 d . . .
O8 O 0.3667(4) 0.4337(3) 0.2988(2) 0.0248(8) Uani 1 1 d . . .
O9 O 0.5846(4) 0.3748(3) 0.2197(2) 0.0248(8) Uani 1 1 d . . .
O10 O 0.4706(6) 0.0115(3) 0.1210(2) 0.0372(10) Uani 1 1 d . . .
H10 H 0.4694 -0.0291 0.0732 0.056 Uiso 1 1 calc R . .
O11 O 0.3488(4) 0.2878(4) -0.2896(2) 0.0432(11) Uani 1 1 d D . .
O12 O 0.9258(4) 0.3151(3) -0.1346(2) 0.0251(8) Uani 1 1 d D . .
O13 O 0.0802(4) 0.4417(3) 0.2078(2) 0.0300(8) Uani 1 1 d D . .
O14 O 0.6458(5) 0.4320(4) 0.3883(3) 0.0508(12) Uani 1 1 d D . .
H3 H 0.934(9) 0.320(5) -0.194(2) 0.080 Uiso 1 1 d D . .
H4 H 0.051(9) 0.460(5) 0.261(3) 0.080 Uiso 1 1 d D . .
H2 H 0.253(3) 0.261(6) -0.284(3) 0.080 Uiso 1 1 d D . .
H5 H 0.733(6) 0.388(5) 0.397(5) 0.080 Uiso 1 1 d D . .

loop_
_atom_site_aniso_label
_atom_site_aniso_U_11
_atom_site_aniso_U_22
_atom_site_aniso_U_33
_atom_site_aniso_U_23
_atom_site_aniso_U_13
_atom_site_aniso_U_12
Rb1 0.0191(3) 0.0279(3) 0.0319(3) 0.0013(2) -0.0007(2) -0.0008(2)
Rb2 0.0305(3) 0.0425(3) 0.0202(3) 0.0008(2) 0.0076(2) 0.0038(2)
B1 0.012(3) 0.024(3) 0.013(3) 0.000(2) 0.006(2) -0.002(2)
B2 0.011(3) 0.029(3) 0.016(3) 0.000(2) 0.004(2) 0.001(2)
B3 0.018(3) 0.024(3) 0.015(3) -0.001(2) 0.003(2) -0.004(2)
B4 0.016(3) 0.024(3) 0.021(3) 0.004(2) 0.006(2) 0.001(2)
B5 0.020(3) 0.012(3) 0.018(3) -0.002(2) 0.006(2) -0.001(2)
B6 0.020(3) 0.020(3) 0.017(3) 0.003(2) 0.007(2) 0.006(2)
B7 0.026(3) 0.027(3) 0.020(3) -0.005(2) 0.009(2) -0.013(3)
O1 0.0227(18) 0.0198(18) 0.0173(16) 0.0026(13) 0.0110(14) 0.0013(14)
O2 0.034(2) 0.0202(18) 0.0242(17) 0.0023(14) 0.0202(16) 0.0015(15)
O3 0.0313(19) 0.0178(18) 0.0159(16) -0.0035(13) 0.0114(14) -0.0034(14)
O4 0.0129(17) 0.040(2) 0.0126(16) 0.0028(14) 0.0036(13) -0.0022(15)
O5 0.0180(18) 0.041(2) 0.0109(15) 0.0061(14) 0.0035(13) -0.0065(15)
O6 0.0136(17) 0.0288(19) 0.0120(15) -0.0025(13) 0.0021(13) -0.0001(14)
O7 0.0187(18) 0.033(2) 0.0133(16) -0.0031(14) 0.0027(14) 0.0062(14)
O8 0.030(2) 0.0298(19) 0.0157(17) -0.0044(14) 0.0074(15) 0.0051(16)
O9 0.0168(18) 0.043(2) 0.0150(17) -0.0076(15) 0.0031(14) -0.0023(15)
O10 0.071(3) 0.022(2) 0.0277(19) -0.0017(15) 0.029(2) -0.0129(19)
O11 0.022(2) 0.089(3) 0.0145(18) 0.0116(18) -0.0033(16) -0.007(2)
O12 0.0153(18) 0.036(2) 0.0265(18) -0.0015(16) 0.0099(15) -0.0057(15)
O13 0.028(2) 0.043(2) 0.0212(18) -0.0002(17) 0.0089(16) 0.0167(17)
O14 0.032(3) 0.102(4) 0.019(2) -0.017(2) 0.0064(19) -0.024(2)

loop_
_geom_bond_atom_site_label_1
_geom_bond_atom_site_label_2
_geom_bond_distance
_geom_bond_site_symmetry_2
_geom_bond_publ_flag
Rb1 O1 2.851(3) 3_665 ?
Rb1 O13 2.901(3) 3_565 ?
Rb1 O1 2.975(3) . ?
Rb1 O4 3.061(3) . ?
Rb1 O7 3.064(3) . ?
Rb1 O12 3.107(3) 1_455 ?
Rb1 O6 3.135(3) 3_665 ?
Rb1 O9 3.235(3) 3_665 ?
Rb1 B1 3.571(5) 3_665 ?
Rb1 B1 3.589(5) . ?
Rb1 B2 3.596(5) . ?
Rb1 B2 3.603(5) 3_665 ?
Rb2 O11 2.841(3) 4_566 ?
Rb2 O6 2.973(3) 1_455 ?
Rb2 O5 3.036(3) 4_566 ?
Rb2 O14 3.042(4) 4_565 ?
Rb2 O7 3.154(3) . ?
Rb2 O12 3.259(3) 1_455 ?
Rb2 O2 3.265(3) . ?
Rb2 O14 3.290(5) 2_545 ?
Rb2 O8 3.324(3) 2_545 ?
Rb2 B4 3.436(5) 4_566 ?
Rb2 B5 3.496(5) 1_455 ?
Rb2 B3 3.587(6) . ?
B1 O1 1.428(6) . ?
B1 O4 1.474(6) . ?
B1 O3 1.477(6) . ?
B1 O6 1.500(6) . ?
B1 Rb1 3.571(5) 3_665 ?
B2 O1 1.420(6) . ?
B2 O7 1.477(6) . ?
B2 O2 1.489(6) . ?
B2 O9 1.491(6) . ?
B2 Rb1 3.603(5) 3_665 ?
B3 O3 1.354(6) . ?
B3 O2 1.357(6) . ?
B3 O10 1.363(6) . ?
B4 O4 1.333(6) . ?
B4 O11 1.360(6) . ?
B4 O5 1.387(6) . ?
B4 Rb2 3.436(5) 4_665 ?
B5 O6 1.340(6) . ?
B5 O12 1.372(6) . ?
B5 O5 1.374(6) . ?
B5 Rb2 3.496(5) 1_655 ?
B5 Rb1 3.781(5) 3_665 ?
B6 O7 1.349(6) . ?
B6 O13 1.354(6) . ?
B6 O8 1.395(6) . ?
B7 O9 1.349(6) . ?
B7 O8 1.368(7) . ?
B7 O14 1.371(7) . ?
B7 Rb2 3.660(6) 2 ?
O1 Rb1 2.851(3) 3_665 ?
O5 Rb2 3.036(3) 4_665 ?
O6 Rb2 2.973(3) 1_655 ?
O6 Rb1 3.135(3) 3_665 ?
O8 Rb2 3.324(3) 2 ?
O9 Rb1 3.235(3) 3_665 ?
O10 H10 0.8200 . ?
O11 Rb2 2.841(3) 4_665 ?
O11 H2 0.856(19) . ?
O12 Rb1 3.107(3) 1_655 ?
O12 Rb2 3.259(3) 1_655 ?
O12 H3 0.85(2) . ?
O13 Rb1 2.901(3) 3_565 ?
O13 H4 0.86(5) . ?
O14 Rb2 3.042(4) 4_666 ?
O14 Rb2 3.290(5) 2 ?
O14 H5 0.86(5) . ?
